data_4037448
loop_
_publ_author_name
'Champir\'e, Anthony'
'Vala, Christine'
'Laabid, Achraf'
'Benharref, Ahmed'
'Marchivie, Mathieu'
'Pl\'e, Karen'
'Routier, Sylvain'

_publ_section_title
;
 Controlled Dimroth Rearrangement in the Suzuki-Miyaura Cross Coupling of
 Triazolopyridopyrimidines.
;
_journal_issue 24
_journal_name_full 'The Journal of organic chemistry'
_journal_page_first 12506
_journal_page_last 12513
_journal_paper_doi 10.1021/acs.joc.6b02357
_journal_volume 81
_journal_year 2016
_chemical_formula_moiety 'C15 H11 N5'
_chemical_formula_sum 'C15 H11 N5'
_chemical_formula_weight 261.29
_chemical_name_systematic 5-(m-tolyl)pyrido[2,3-e][1,2,4]triazolo[1,5-c]pyrimidine
_space_group_crystal_system monoclinic
_space_group_IT_number 14
_space_group_name_Hall '-P 2ybc'
_space_group_name_H-M_alt 'P 1 21/c 1'
_atom_sites_solution_hydrogens geom
_audit_creation_date 2016-01-26
_audit_creation_method
;
Olex2 1.2
(compiled Sep 16 2015 11:44:03 for OlexSys, GUI svn.r5103)
;
_cell_angle_alpha 90
_cell_angle_beta 96.123(3)
_cell_angle_gamma 90
_cell_formula_units_Z 4
_cell_length_a 11.1186(3)
_cell_length_b 7.5404(3)
_cell_length_c 14.6472(7)
_cell_measurement_reflns_used 17538
_cell_measurement_temperature 150
_cell_measurement_theta_max 25.348
_cell_measurement_theta_min 3.890
_cell_volume 1221.00(8)
_computing_cell_refinement 'Dirax/lsq (Duisenberg & Schreurs, 1989-2000)'
_computing_data_collection 'Collect (Bruker AXS BV, 1997-2004)'
_computing_data_reduction 'EvalCCD (Duisenberg & Schreurs 1990-2000)'
_computing_molecular_graphics 'Olex2 (Dolomanov et al., 2009)'
_computing_publication_material 'Olex2 (Dolomanov et al., 2009)'
_computing_structure_refinement 'ShelXL (Sheldrick, 2015)'
_computing_structure_solution 'ShelXS (Sheldrick, 2008)'
_diffrn_ambient_temperature 150
_diffrn_detector 'CCD area detector'
_diffrn_measured_fraction_theta_full 0.996
_diffrn_measured_fraction_theta_max 0.996
_diffrn_measurement_device 'four-circle diffractometer'
_diffrn_measurement_device_type 'Brucker Kappa CCD'
_diffrn_measurement_method '\w and \f scans'
_diffrn_radiation_monochromator graphite
_diffrn_radiation_type MoK\a
_diffrn_radiation_wavelength 0.71073
_diffrn_reflns_av_R_equivalents 0.0350
_diffrn_reflns_av_unetI/netI 0.0191
_diffrn_reflns_Laue_measured_fraction_full 0.996
_diffrn_reflns_Laue_measured_fraction_max 0.996
_diffrn_reflns_limit_h_max 14
_diffrn_reflns_limit_h_min -14
_diffrn_reflns_limit_k_max 9
_diffrn_reflns_limit_k_min -9
_diffrn_reflns_limit_l_max 19
_diffrn_reflns_limit_l_min -19
_diffrn_reflns_number 35017
_diffrn_reflns_point_group_measured_fraction_full 0.996
_diffrn_reflns_point_group_measured_fraction_max 0.996
_diffrn_reflns_theta_full 25.242
_diffrn_reflns_theta_max 25.348
_diffrn_reflns_theta_min 3.890
_diffrn_source 'sealed X-ray tube'
_diffrn_source_target Mo
_diffrn_source_type 'sealed X-ray tube'
_exptl_absorpt_coefficient_mu 0.091
_exptl_absorpt_correction_T_max 0.7456
_exptl_absorpt_correction_T_min 0.7135
_exptl_absorpt_correction_type multi-scan
_exptl_absorpt_process_details
;
SADABS-2008/1 (Bruker,2008) was used for absorption correction.
wR2(int) was 0.0566 before and 0.0537 after correction.
The Ratio of minimum to maximum transmission is 0.9569.
The \l/2 correction factor is 0.0015.
;
_exptl_crystal_colour colourless
_exptl_crystal_colour_primary colourless
_exptl_crystal_density_diffrn 1.421
_exptl_crystal_description block
_exptl_crystal_F_000 544
_exptl_crystal_size_max 0.44
_exptl_crystal_size_mid 0.34
_exptl_crystal_size_min 0.17
_refine_diff_density_max 0.495
_refine_diff_density_min -0.218
_refine_diff_density_rms 0.044
_refine_ls_extinction_method none
_refine_ls_goodness_of_fit_ref 1.048
_refine_ls_hydrogen_treatment constr
_refine_ls_matrix_type full
_refine_ls_number_parameters 182
_refine_ls_number_reflns 2223
_refine_ls_number_restraints 0
_refine_ls_restrained_S_all 1.048
_refine_ls_R_factor_all 0.0454
_refine_ls_R_factor_gt 0.0374
_refine_ls_shift/su_max 0.001
_refine_ls_shift/su_mean 0.000
_refine_ls_structure_factor_coef Fsqd
_refine_ls_weighting_details 'w=1/[\s^2^(Fo^2^)+(0.0487P)^2^+0.6376P] where P=(Fo^2^+2Fc^2^)/3'
_refine_ls_weighting_scheme calc
_refine_ls_wR_factor_gt 0.0932
_refine_ls_wR_factor_ref 0.0978
_reflns_Friedel_coverage 0.000
_reflns_number_gt 1905
_reflns_number_total 2223
_reflns_threshold_expression 'I > 2\s(I)'
_cod_data_source_file jo6b02357_si_002.cif
_cod_data_source_block compound17
_cod_database_code 4037448
_shelxl_version_number 2013-4
_shelx_space_group_comment
;
The symmetry employed for this shelxl refinement is uniquely defined
by the following loop, which should always be used as a source of
symmetry information in preference to the above space-group names.
They are only intended as comments.
;
_olex2_refinement_description
;
1. Fixed Uiso
 At 1.2 times of:
  All C(H) groups
 At 1.5 times of:
  All C(H,H,H) groups
2.a Aromatic/amide H refined with riding coordinates:
 C2(H2), C2'(H2'), C4'(H4'), C5'(H5'), C6'(H6'), C7(H7), C8(H8), C9(H9)
2.b Idealised Me refined as rotating group:
 C7'(H7'A,H7'B,H7'C)
;
_olex2_submission_special_instructions 'No special instructions were received'

loop_
_space_group_symop_operation_xyz
'x, y, z'
'-x, y+1/2, -z+1/2'
'-x, -y, -z'
'x, -y-1/2, z-1/2'

loop_
_atom_site_label
_atom_site_type_symbol
_atom_site_fract_x
_atom_site_fract_y
_atom_site_fract_z
_atom_site_U_iso_or_equiv
_atom_site_adp_type
_atom_site_occupancy
_atom_site_site_symmetry_order
_atom_site_calc_flag
_atom_site_refinement_flags_posn
N1 N -0.00565(11) 0.33773(17) 0.61750(8) 0.0215(3) Uani 1 1 d .
N3 N 0.18177(11) 0.40162(17) 0.57518(8) 0.0205(3) Uani 1 1 d .
N4 N 0.11149(11) 0.31734(16) 0.50537(8) 0.0171(3) Uani 1 1 d .
N6 N 0.07106(11) 0.18717(17) 0.36114(8) 0.0199(3) Uani 1 1 d .
N10 N -0.19380(11) 0.14088(17) 0.49336(8) 0.0203(3) Uani 1 1 d .
C1' C 0.26882(13) 0.3151(2) 0.39748(9) 0.0187(3) Uani 1 1 d .
C2 C 0.10606(13) 0.4092(2) 0.63901(10) 0.0213(3) Uani 1 1 d .
H2 H 0.1287 0.4622 0.6972 0.026 Uiso 1 1 calc R
C2' C 0.31766(13) 0.4844(2) 0.41129(9) 0.0197(3) Uani 1 1 d .
H2' H 0.2721 0.5743 0.4373 0.024 Uiso 1 1 calc R
C3' C 0.43274(13) 0.5228(2) 0.38732(9) 0.0203(3) Uani 1 1 d .
C4' C 0.49891(13) 0.3877(2) 0.35113(10) 0.0221(3) Uani 1 1 d .
H4' H 0.5786 0.4110 0.3364 0.027 Uiso 1 1 calc R
C5 C 0.14580(13) 0.27090(19) 0.41962(9) 0.0182(3) Uani 1 1 d .
C5' C 0.44984(13) 0.2197(2) 0.33634(10) 0.0224(3) Uani 1 1 d .
H5' H 0.4957 0.1296 0.3107 0.027 Uiso 1 1 calc R
C6' C 0.33463(13) 0.1821(2) 0.35865(10) 0.0205(3) Uani 1 1 d .
H6' H 0.3008 0.0674 0.3477 0.025 Uiso 1 1 calc R
C6A C -0.04326(13) 0.14412(19) 0.38384(10) 0.0184(3) Uani 1 1 d .
C7 C -0.12392(14) 0.0551(2) 0.31941(10) 0.0235(3) Uani 1 1 d .
H7 H -0.1013 0.0262 0.2605 0.028 Uiso 1 1 calc R
C7' C 0.48408(14) 0.7071(2) 0.40085(11) 0.0263(4) Uani 1 1 d .
H7'A H 0.4464 0.7853 0.3526 0.039 Uiso 1 1 calc GR
H7'B H 0.5717 0.7036 0.3978 0.039 Uiso 1 1 calc GR
H7'C H 0.4675 0.7522 0.4610 0.039 Uiso 1 1 calc GR
C8 C -0.23611(14) 0.0106(2) 0.34305(10) 0.0243(4) Uani 1 1 d .
H8 H -0.2925 -0.0496 0.3007 0.029 Uiso 1 1 calc R
C9 C -0.26632(13) 0.0553(2) 0.43049(10) 0.0220(3) Uani 1 1 d .
H9 H -0.3441 0.0220 0.4458 0.026 Uiso 1 1 calc R
C10A C -0.08375(13) 0.18531(18) 0.46923(10) 0.0175(3) Uani 1 1 d .
C10B C 0.00027(13) 0.27930(19) 0.53285(10) 0.0175(3) Uani 1 1 d .

loop_
_atom_site_aniso_label
_atom_site_aniso_U_11
_atom_site_aniso_U_22
_atom_site_aniso_U_33
_atom_site_aniso_U_23
_atom_site_aniso_U_13
_atom_site_aniso_U_12
N1 0.0231(7) 0.0249(7) 0.0165(6) -0.0025(5) 0.0023(5) 0.0007(5)
N3 0.0226(6) 0.0221(7) 0.0160(6) -0.0019(5) -0.0012(5) -0.0013(5)
N4 0.0174(6) 0.0182(6) 0.0156(6) -0.0009(5) 0.0011(5) 0.0008(5)
N6 0.0182(6) 0.0241(7) 0.0178(6) -0.0019(5) 0.0030(5) 0.0003(5)
N10 0.0184(6) 0.0210(7) 0.0217(7) 0.0011(5) 0.0033(5) 0.0010(5)
C1' 0.0189(7) 0.0243(8) 0.0126(7) 0.0009(6) -0.0003(5) 0.0012(6)
C2 0.0251(8) 0.0227(8) 0.0160(7) -0.0023(6) 0.0012(6) 0.0013(6)
C2' 0.0205(8) 0.0232(8) 0.0155(7) -0.0001(6) 0.0021(6) 0.0036(6)
C3' 0.0210(7) 0.0261(8) 0.0135(7) 0.0031(6) 0.0000(5) -0.0006(6)
C4' 0.0170(7) 0.0321(9) 0.0175(7) 0.0033(6) 0.0024(6) 0.0014(6)
C5 0.0209(8) 0.0185(7) 0.0153(7) 0.0009(6) 0.0027(6) 0.0035(6)
C5' 0.0209(8) 0.0280(8) 0.0185(7) -0.0010(6) 0.0025(6) 0.0068(6)
C6' 0.0219(8) 0.0221(8) 0.0171(7) -0.0013(6) 0.0004(6) 0.0009(6)
C6A 0.0177(7) 0.0187(7) 0.0188(7) 0.0014(6) 0.0020(6) 0.0016(6)
C7 0.0229(8) 0.0295(8) 0.0182(7) -0.0033(6) 0.0025(6) 0.0002(7)
C7' 0.0271(9) 0.0291(9) 0.0231(8) 0.0013(7) 0.0041(6) -0.0039(7)
C8 0.0215(8) 0.0268(8) 0.0237(8) -0.0018(7) -0.0012(6) -0.0013(6)
C9 0.0170(7) 0.0239(8) 0.0247(8) 0.0027(6) 0.0007(6) -0.0003(6)
C10A 0.0186(7) 0.0159(7) 0.0179(7) 0.0025(6) 0.0018(6) 0.0038(6)
C10B 0.0183(7) 0.0165(7) 0.0179(7) 0.0020(6) 0.0030(6) 0.0035(6)

loop_
_atom_type_symbol
_atom_type_description
_atom_type_scat_dispersion_real
_atom_type_scat_dispersion_imag
_atom_type_scat_source
C C 0.0033 0.0016 'International Tables Vol C Tables 4.2.6.8 and 6.1.1.4'
H H 0.0000 0.0000 'International Tables Vol C Tables 4.2.6.8 and 6.1.1.4'
N N 0.0061 0.0033 'International Tables Vol C Tables 4.2.6.8 and 6.1.1.4'

loop_
_geom_angle_atom_site_label_1
_geom_angle_atom_site_label_2
_geom_angle_atom_site_label_3
_geom_angle
C10B N1 C2 102.32(12)
C2 N3 N4 101.03(12)
N3 N4 C5 126.66(12)
C10B N4 N3 109.72(11)
C10B N4 C5 123.60(12)
C5 N6 C6A 119.77(12)
C9 N10 C10A 116.08(13)
C2' C1' C5 122.04(13)
C2' C1' C6' 120.23(13)
C6' C1' C5 117.69(13)
N1 C2 H2 121.5
N3 C2 N1 116.93(13)
N3 C2 H2 121.5
C1' C2' H2' 119.7
C3' C2' C1' 120.54(14)
C3' C2' H2' 119.7
C2' C3' C4' 118.69(14)
C2' C3' C7' 120.25(14)
C4' C3' C7' 121.06(14)
C3' C4' H4' 119.6
C5' C4' C3' 120.80(14)
C5' C4' H4' 119.6
N4 C5 C1' 119.30(12)
N6 C5 N4 120.05(13)
N6 C5 C1' 120.64(12)
C4' C5' H5' 119.7
C6' C5' C4' 120.55(14)
C6' C5' H5' 119.7
C1' C6' H6' 120.4
C5' C6' C1' 119.14(14)
C5' C6' H6' 120.4
N6 C6A C7 119.20(13)
N6 C6A C10A 123.33(13)
C7 C6A C10A 117.47(13)
C6A C7 H7 120.6
C8 C7 C6A 118.75(14)
C8 C7 H7 120.6
C3' C7' H7'A 109.5
C3' C7' H7'B 109.5
C3' C7' H7'C 109.5
H7'A C7' H7'B 109.5
H7'A C7' H7'C 109.5
H7'B C7' H7'C 109.5
C7 C8 H8 120.5
C7 C8 C9 119.07(14)
C9 C8 H8 120.5
N10 C9 C8 124.43(14)
N10 C9 H9 117.8
C8 C9 H9 117.8
N10 C10A C6A 124.17(13)
N10 C10A C10B 119.85(13)
C6A C10A C10B 115.98(13)
N1 C10B N4 109.99(12)
N1 C10B C10A 132.74(13)
N4 C10B C10A 117.26(12)

loop_
_geom_bond_atom_site_label_1
_geom_bond_atom_site_label_2
_geom_bond_distance
N1 C2 1.360(2)
N1 C10B 1.3242(19)
N3 N4 1.3746(17)
N3 C2 1.3244(19)
N4 C5 1.3957(18)
N4 C10B 1.3709(18)
N6 C5 1.2927(19)
N6 C6A 1.3862(19)
N10 C9 1.3253(19)
N10 C10A 1.3515(19)
C1' C2' 1.393(2)
C1' C5 1.477(2)
C1' C6' 1.398(2)
C2 H2 0.9500
C2' H2' 0.9500
C2' C3' 1.393(2)
C3' C4' 1.394(2)
C3' C7' 1.507(2)
C4' H4' 0.9500
C4' C5' 1.387(2)
C5' H5' 0.9500
C5' C6' 1.385(2)
C6' H6' 0.9500
C6A C7 1.402(2)
C6A C10A 1.408(2)
C7 H7 0.9500
C7 C8 1.371(2)
C7' H7'A 0.9800
C7' H7'B 0.9800
C7' H7'C 0.9800
C8 H8 0.9500
C8 C9 1.399(2)
C9 H9 0.9500
C10A C10B 1.434(2)

loop_
_geom_torsion_atom_site_label_1
_geom_torsion_atom_site_label_2
_geom_torsion_atom_site_label_3
_geom_torsion_atom_site_label_4
_geom_torsion
N3 N4 C5 N6 178.08(13)
N3 N4 C5 C1' -0.6(2)
N3 N4 C10B N1 0.91(16)
N3 N4 C10B C10A -177.92(12)
N4 N3 C2 N1 0.26(17)
N6 C6A C7 C8 178.98(14)
N6 C6A C10A N10 -178.42(13)
N6 C6A C10A C10B 1.1(2)
N10 C10A C10B N1 0.1(2)
N10 C10A C10B N4 178.58(12)
C1' C2' C3' C4' -1.4(2)
C1' C2' C3' C7' 178.88(13)
C2 N1 C10B N4 -0.69(16)
C2 N1 C10B C10A 177.90(15)
C2 N3 N4 C5 -179.05(13)
C2 N3 N4 C10B -0.68(15)
C2' C1' C5 N4 -49.47(19)
C2' C1' C5 N6 131.81(15)
C2' C1' C6' C5' 1.6(2)
C2' C3' C4' C5' 2.1(2)
C3' C4' C5' C6' -1.0(2)
C4' C5' C6' C1' -0.9(2)
C5 N4 C10B N1 179.34(12)
C5 N4 C10B C10A 0.5(2)
C5 N6 C6A C7 179.27(14)
C5 N6 C6A C10A -0.7(2)
C5 C1' C2' C3' -178.23(13)
C5 C1' C6' C5' 179.45(13)
C6' C1' C2' C3' -0.5(2)
C6' C1' C5 N4 132.74(14)
C6' C1' C5 N6 -45.97(19)
C6A N6 C5 N4 0.2(2)
C6A N6 C5 C1' 178.86(13)
C6A C7 C8 C9 0.0(2)
C6A C10A C10B N1 -179.47(15)
C6A C10A C10B N4 -0.97(19)
C7 C6A C10A N10 1.6(2)
C7 C6A C10A C10B -178.87(13)
C7 C8 C9 N10 0.8(2)
C7' C3' C4' C5' -178.12(14)
C9 N10 C10A C6A -0.9(2)
C9 N10 C10A C10B 179.57(13)
C10A N10 C9 C8 -0.3(2)
C10A C6A C7 C8 -1.0(2)
C10B N1 C2 N3 0.26(18)
C10B N4 C5 N6 -0.1(2)
C10B N4 C5 C1' -178.80(13)
